data_7130455
loop_
_publ_author_name
'Ghosh, Pritam'
'Ruan, Guilin'
'Fridman, Natalia'
'Maayan, Galia'

_publ_section_title
;
 Amide Bond Hydrolysis of Peptoids
;
_journal_name_full 'Chemical Communications'
_journal_paper_doi 10.1039/D2CC02717H
_journal_year 2022
_chemical_absolute_configuration unk
_chemical_formula_moiety 'C14 H16 Cl Cu N4 O6, Cl O4, C2 H3 N'
_chemical_formula_sum 'C16 H19 Cl2 Cu N5 O10'
_chemical_formula_weight 575.80
_chemical_name_common 'Galia72b (Pritam)'
_space_group_crystal_system orthorhombic
_space_group_IT_number 33
_space_group_name_Hall 'P 2c -2n'
_space_group_name_H-M_alt 'P n a 21'
_atom_sites_solution_hydrogens geom
_audit_creation_method SHELXL-2018/3
_audit_update_record
;
2022-04-29 deposited with the CCDC.	2022-08-02 downloaded from the CCDC.
;
_cell_angle_alpha 90
_cell_angle_beta 90
_cell_angle_gamma 90
_cell_formula_units_Z 4
_cell_length_a 7.8052(6)
_cell_length_b 25.0379(18)
_cell_length_c 11.0594(8)
_cell_measurement_reflns_used 3815
_cell_measurement_temperature 200(2)
_cell_measurement_theta_max 25.063
_cell_measurement_theta_min 1.627
_cell_volume 2161.3(3)
_computing_cell_refinement 'APEX2 v2010.7-0 (Bruker AXS)'
_computing_data_collection 'Bruker Instrument Service v2010.7.0.0'
_computing_data_reduction 'SAINT V7.68A (Bruker AXS, 2009)'
_computing_molecular_graphics 'Olex2 (Dolomanov et al., 2009)'
_computing_publication_material 'Olex2 (Dolomanov et al., 2009)'
_computing_structure_refinement 'SHELXL-2018/3 (Sheldrick, 2018)'
_computing_structure_solution 'SHELXT 2014/4 (Sheldrick, 2014)'
_diffrn_ambient_temperature 200(2)
_diffrn_detector_area_resol_mean 95
_diffrn_measured_fraction_theta_full 1.000
_diffrn_measured_fraction_theta_max 0.999
_diffrn_measurement_device_type 'APEX2 (Bruker AXS)'
_diffrn_measurement_method '\f and \w scans'
_diffrn_radiation_type MoK\a
_diffrn_radiation_wavelength 0.71073
_diffrn_reflns_av_R_equivalents 0.1104
_diffrn_reflns_av_unetI/netI 0.0894
_diffrn_reflns_Laue_measured_fraction_full 1.000
_diffrn_reflns_Laue_measured_fraction_max 0.999
_diffrn_reflns_limit_h_max 9
_diffrn_reflns_limit_h_min -9
_diffrn_reflns_limit_k_max 29
_diffrn_reflns_limit_k_min -29
_diffrn_reflns_limit_l_max 13
_diffrn_reflns_limit_l_min -13
_diffrn_reflns_number 18653
_diffrn_reflns_point_group_measured_fraction_full 1.000
_diffrn_reflns_point_group_measured_fraction_max 0.999
_diffrn_reflns_theta_full 25.063
_diffrn_reflns_theta_max 25.063
_diffrn_reflns_theta_min 1.627
_exptl_absorpt_coefficient_mu 1.324
_exptl_absorpt_correction_T_max 0.806
_exptl_absorpt_correction_T_min 0.748
_exptl_absorpt_correction_type multi-scan
_exptl_absorpt_process_details 'SADABS V2008/1 (Bruker AXS)'
_exptl_crystal_colour blue
_exptl_crystal_density_diffrn 1.770
_exptl_crystal_description block
_exptl_crystal_F_000 1172
_exptl_crystal_size_max 0.210
_exptl_crystal_size_mid 0.150
_exptl_crystal_size_min 0.150
_refine_diff_density_max 0.433
_refine_diff_density_min -0.707
_refine_diff_density_rms 0.068
_refine_ls_abs_structure_details
;
 Refined as a perfect inversion twin.
;
_refine_ls_abs_structure_Flack 0.1
_refine_ls_extinction_method none
_refine_ls_goodness_of_fit_ref 0.979
_refine_ls_hydrogen_treatment constr
_refine_ls_matrix_type full
_refine_ls_number_parameters 208
_refine_ls_number_reflns 3815
_refine_ls_number_restraints 1
_refine_ls_restrained_S_all 0.979
_refine_ls_R_factor_all 0.0497
_refine_ls_R_factor_gt 0.0398
_refine_ls_shift/su_max 0.000
_refine_ls_shift/su_mean 0.000
_refine_ls_structure_factor_coef Fsqd
_refine_ls_weighting_details 'w=1/[\s^2^(Fo^2^)+(0.0204P)^2^] where P=(Fo^2^+2Fc^2^)/3'
_refine_ls_weighting_scheme calc
_refine_ls_wR_factor_gt 0.0876
_refine_ls_wR_factor_ref 0.0909
_reflns_Friedel_coverage 0.893
_reflns_Friedel_fraction_full 1.001
_reflns_Friedel_fraction_max 1.000
_reflns_number_gt 3171
_reflns_number_total 3815
_reflns_threshold_expression 'I > 2\s(I)'
_cod_data_source_file d2cc02717h2.cif
_cod_data_source_block Galia72b
_cod_database_code 7130455
_shelx_shelxl_version_number 2018/3
_shelx_space_group_comment
;
The symmetry employed for this shelxl refinement is uniquely defined
by the following loop, which should always be used as a source of
symmetry information in preference to the above space-group names.
They are only intended as comments.
;
_shelx_estimated_absorpt_t_min 0.768
_shelx_estimated_absorpt_t_max 0.826

loop_
_space_group_symop_operation_xyz
'x, y, z'
'-x, -y, z+1/2'
'x+1/2, -y+1/2, z'
'-x+1/2, y+1/2, z+1/2'

loop_
_atom_site_label
_atom_site_type_symbol
_atom_site_fract_x
_atom_site_fract_y
_atom_site_fract_z
_atom_site_U_iso_or_equiv
_atom_site_adp_type
_atom_site_occupancy
_atom_site_site_symmetry_order
_atom_site_calc_flag
_atom_site_refinement_flags_posn
_atom_site_refinement_flags_adp
_atom_site_refinement_flags_occupancy
_atom_site_disorder_assembly
_atom_site_disorder_group
Cu1 Cu 0.50176(9) 0.38206(2) 0.36903(11) 0.01821(19) Uani 1 1 d . . . . .
Cl1 Cl 0.6965(2) 0.40478(6) 0.09284(15) 0.0255(4) Uani 1 1 d . . . . .
O1 O 0.3054(5) 0.39619(16) 0.2628(4) 0.0241(10) Uani 1 1 d . . . . .
O2 O 0.7383(5) 0.44134(15) 0.5842(4) 0.0215(9) Uani 1 1 d . . . . .
O3 O 0.7212(6) 0.39287(19) 0.2188(5) 0.0332(12) Uani 1 1 d . . . . .
O4 O 0.5894(8) 0.4494(3) 0.0843(6) 0.080(2) Uani 1 1 d . . . . .
O5 O 0.6208(9) 0.3608(3) 0.0361(6) 0.079(2) Uani 1 1 d . . . . .
O6 O 0.8575(7) 0.4157(2) 0.0391(5) 0.0526(17) Uani 1 1 d . . . . .
N1 N 0.4862(6) 0.30438(19) 0.3458(5) 0.0196(13) Uani 1 1 d . . . . .
N2 N 0.6360(6) 0.35908(19) 0.5177(4) 0.0170(11) Uani 1 1 d . . . . .
N3 N 0.4906(6) 0.4601(2) 0.4045(5) 0.0193(12) Uani 1 1 d . . . . .
H3 H 0.445399 0.463389 0.488755 0.023 Uiso 1 1 calc R U . . .
N4 N 0.1138(6) 0.4584(2) 0.2101(5) 0.0275(13) Uani 1 1 d . . . . .
H4A H 0.050941 0.434670 0.171470 0.033 Uiso 1 1 calc R U . . .
H4B H 0.081481 0.492009 0.212443 0.033 Uiso 1 1 calc R U . . .
C1 C 0.4264(9) 0.2802(3) 0.2476(6) 0.0288(16) Uani 1 1 d . . . . .
H1 H 0.387694 0.301261 0.181620 0.035 Uiso 1 1 calc R U . . .
C2 C 0.4189(9) 0.2255(3) 0.2388(7) 0.0302(17) Uani 1 1 d . . . . .
H2 H 0.375236 0.208873 0.168017 0.036 Uiso 1 1 calc R U . . .
C3 C 0.4755(8) 0.1956(3) 0.3341(6) 0.0276(17) Uani 1 1 d . . . . .
H3A H 0.471628 0.157737 0.329700 0.033 Uiso 1 1 calc R U . . .
C4 C 0.5380(8) 0.2201(3) 0.4362(7) 0.0256(16) Uani 1 1 d . . . . .
H4 H 0.577014 0.199671 0.503149 0.031 Uiso 1 1 calc R U . . .
C5 C 0.5424(8) 0.2752(3) 0.4388(6) 0.0210(15) Uani 1 1 d . . . . .
C6 C 0.6076(8) 0.3061(2) 0.5427(6) 0.0195(13) Uani 1 1 d . . . . .
C7 C 0.6383(8) 0.2854(3) 0.6547(6) 0.0277(15) Uani 1 1 d . . . . .
H7 H 0.616325 0.248678 0.670299 0.033 Uiso 1 1 calc R U . . .
C8 C 0.7016(9) 0.3180(3) 0.7457(7) 0.0303(17) Uani 1 1 d . . . . .
H8 H 0.720328 0.304221 0.824654 0.036 Uiso 1 1 calc R U . . .
C9 C 0.7366(8) 0.3702(2) 0.7200(6) 0.0216(14) Uani 1 1 d . . . . .
H9 H 0.783512 0.393085 0.779918 0.026 Uiso 1 1 calc R U . . .
C10 C 0.7023(7) 0.3890(2) 0.6052(6) 0.0200(14) Uani 1 1 d . . . . .
C11 C 0.7921(8) 0.4576(3) 0.4645(6) 0.0205(14) Uani 1 1 d . . . . .
H11A H 0.818794 0.425562 0.415663 0.025 Uiso 1 1 calc R U . . .
H11B H 0.897641 0.479367 0.470836 0.025 Uiso 1 1 calc R U . . .
C12 C 0.6553(7) 0.4895(2) 0.4024(6) 0.0205(14) Uani 1 1 d . . . . .
H12A H 0.641449 0.524335 0.443722 0.025 Uiso 1 1 calc R U . . .
H12B H 0.689511 0.496478 0.317676 0.025 Uiso 1 1 calc R U . . .
C13 C 0.3609(8) 0.4854(3) 0.3243(6) 0.0216(14) Uani 1 1 d . . . . .
H13A H 0.419333 0.507418 0.262456 0.026 Uiso 1 1 calc R U . . .
H13B H 0.286149 0.509176 0.372728 0.026 Uiso 1 1 calc R U . . .
C14 C 0.2542(7) 0.4436(3) 0.2636(6) 0.0204(15) Uani 1 1 d . . . . .
Cl2 Cl 0.1986(2) 0.40874(6) 0.64244(15) 0.0244(4) Uani 1 1 d . . . . .
O7 O 0.1851(9) 0.3536(2) 0.6729(5) 0.068(2) Uani 1 1 d . . . . .
O8 O 0.0850(6) 0.4387(2) 0.7178(5) 0.0400(14) Uani 1 1 d . . . . .
O9 O 0.3695(6) 0.4269(2) 0.6627(5) 0.0449(14) Uani 1 1 d . . . . .
O10 O 0.1571(7) 0.4153(2) 0.5178(5) 0.0524(16) Uani 1 1 d . . . . .
N5 N 0.0054(11) 0.2686(4) 0.9391(9) 0.069(2) Uani 1 1 d . . . . .
C15 C 0.2210(12) 0.3472(4) 0.9579(9) 0.069(3) Uani 1 1 d . . . . .
H15A H 0.174691 0.378948 0.917549 0.103 Uiso 1 1 calc R U . . .
H15B H 0.330950 0.337596 0.921140 0.103 Uiso 1 1 calc R U . . .
H15C H 0.237944 0.354921 1.043990 0.103 Uiso 1 1 calc R U . . .
C16 C 0.1022(13) 0.3034(4) 0.9448(8) 0.053(2) Uani 1 1 d . . . . .

loop_
_atom_site_aniso_label
_atom_site_aniso_U_11
_atom_site_aniso_U_22
_atom_site_aniso_U_33
_atom_site_aniso_U_23
_atom_site_aniso_U_13
_atom_site_aniso_U_12
Cu1 0.0236(3) 0.0136(3) 0.0175(3) 0.0007(4) -0.0047(3) -0.0005(3)
Cl1 0.0251(8) 0.0318(9) 0.0194(8) -0.0003(8) -0.0023(8) -0.0013(7)
O1 0.026(2) 0.020(2) 0.026(3) 0.000(2) -0.005(2) -0.0005(19)
O2 0.025(2) 0.019(2) 0.021(2) -0.001(2) -0.001(2) -0.0032(18)
O3 0.034(3) 0.042(3) 0.024(3) 0.003(2) 0.000(2) 0.007(2)
O4 0.089(5) 0.090(5) 0.062(5) 0.051(4) 0.025(4) 0.060(4)
O5 0.088(5) 0.099(5) 0.050(4) -0.036(4) 0.003(4) -0.057(5)
O6 0.030(3) 0.090(5) 0.038(4) -0.007(3) 0.003(3) -0.015(3)
N1 0.026(3) 0.017(2) 0.015(4) 0.001(2) 0.001(2) -0.004(2)
N2 0.019(2) 0.013(3) 0.019(3) 0.002(2) -0.002(2) 0.000(2)
N3 0.022(2) 0.018(2) 0.018(3) 0.000(2) -0.002(2) -0.002(2)
N4 0.027(3) 0.021(3) 0.034(4) 0.002(2) -0.013(3) -0.002(2)
C1 0.039(4) 0.026(4) 0.022(4) -0.002(3) -0.002(3) -0.002(3)
C2 0.039(4) 0.027(4) 0.025(4) -0.009(3) 0.004(3) -0.007(3)
C3 0.031(4) 0.017(3) 0.035(5) -0.006(3) 0.007(3) -0.005(3)
C4 0.033(4) 0.014(3) 0.029(4) 0.003(3) 0.004(3) 0.000(3)
C5 0.020(3) 0.021(3) 0.023(4) -0.001(3) 0.007(3) -0.001(3)
C6 0.021(3) 0.022(3) 0.016(3) 0.005(3) 0.000(3) 0.002(3)
C7 0.036(4) 0.020(3) 0.027(4) 0.008(3) -0.004(3) -0.003(3)
C8 0.037(4) 0.034(4) 0.020(4) 0.011(3) -0.004(3) 0.002(3)
C9 0.023(3) 0.026(3) 0.016(4) 0.000(3) -0.005(3) 0.003(3)
C10 0.017(3) 0.020(3) 0.024(4) -0.005(3) 0.003(3) 0.002(3)
C11 0.021(3) 0.025(4) 0.015(3) -0.001(3) 0.002(3) -0.001(3)
C12 0.021(3) 0.018(3) 0.023(4) 0.003(3) 0.000(2) -0.003(3)
C13 0.026(3) 0.018(3) 0.020(4) 0.001(3) -0.001(3) 0.004(3)
C14 0.019(3) 0.024(4) 0.019(4) 0.006(3) 0.003(3) -0.001(3)
Cl2 0.0242(8) 0.0263(9) 0.0227(9) -0.0009(8) -0.0011(7) -0.0020(7)
O7 0.134(6) 0.020(3) 0.048(4) 0.003(3) -0.002(4) -0.015(3)
O8 0.025(2) 0.046(3) 0.050(4) -0.006(3) 0.004(3) 0.006(2)
O9 0.021(2) 0.065(4) 0.049(4) -0.023(3) 0.000(3) -0.005(3)
O10 0.048(3) 0.079(4) 0.030(3) 0.011(3) -0.010(3) -0.008(3)
N5 0.077(6) 0.066(6) 0.066(6) -0.009(5) 0.010(5) 0.011(5)
C15 0.062(6) 0.099(8) 0.045(6) 0.000(6) -0.007(5) 0.004(6)
C16 0.065(6) 0.064(6) 0.031(5) -0.002(5) 0.003(5) 0.021(6)

loop_
_atom_type_symbol
_atom_type_description
_atom_type_scat_dispersion_real
_atom_type_scat_dispersion_imag
_atom_type_scat_source
C C 0.0033 0.0016 'International Tables Vol C Tables 4.2.6.8 and 6.1.1.4'
H H 0.0000 0.0000 'International Tables Vol C Tables 4.2.6.8 and 6.1.1.4'
Cl Cl 0.1484 0.1585 'International Tables Vol C Tables 4.2.6.8 and 6.1.1.4'
Cu Cu 0.3201 1.2651 'International Tables Vol C Tables 4.2.6.8 and 6.1.1.4'
N N 0.0061 0.0033 'International Tables Vol C Tables 4.2.6.8 and 6.1.1.4'
O O 0.0106 0.0060 'International Tables Vol C Tables 4.2.6.8 and 6.1.1.4'

loop_
_geom_angle_atom_site_label_1
_geom_angle_atom_site_label_2
_geom_angle_atom_site_label_3
_geom_angle
_geom_angle_site_symmetry_1
_geom_angle_site_symmetry_3
_geom_angle_publ_flag
O1 Cu1 N1 92.98(19) . . ?
O1 Cu1 N3 84.68(19) . . ?
N1 Cu1 N3 172.9(2) . . ?
O1 Cu1 N2 159.64(19) . . ?
N1 Cu1 N2 81.8(2) . . ?
N3 Cu1 N2 98.1(2) . . ?
O1 Cu1 O3 97.02(19) . . ?
N1 Cu1 O3 93.74(19) . . ?
N3 Cu1 O3 93.25(19) . . ?
N2 Cu1 O3 102.93(18) . . ?
O5 Cl1 O4 110.3(5) . . ?
O5 Cl1 O6 109.8(4) . . ?
O4 Cl1 O6 110.4(4) . . ?
O5 Cl1 O3 109.2(4) . . ?
O4 Cl1 O3 108.1(4) . . ?
O6 Cl1 O3 109.1(3) . . ?
C14 O1 Cu1 114.5(4) . . ?
C10 O2 C11 119.1(5) . . ?
Cl1 O3 Cu1 126.7(3) . . ?
C1 N1 C5 119.7(6) . . ?
C1 N1 Cu1 125.4(4) . . ?
C5 N1 Cu1 114.9(4) . . ?
C10 N2 C6 117.4(5) . . ?
C10 N2 Cu1 129.1(4) . . ?
C6 N2 Cu1 110.7(4) . . ?
C12 N3 C13 111.7(4) . . ?
C12 N3 Cu1 116.5(4) . . ?
C13 N3 Cu1 109.3(4) . . ?
N1 C1 C2 121.8(7) . . ?
C3 C2 C1 118.5(7) . . ?
C2 C3 C4 120.3(6) . . ?
C3 C4 C5 118.1(6) . . ?
N1 C5 C4 121.5(6) . . ?
N1 C5 C6 115.3(5) . . ?
C4 C5 C6 123.2(6) . . ?
C7 C6 N2 121.5(6) . . ?
C7 C6 C5 124.7(6) . . ?
N2 C6 C5 113.9(5) . . ?
C6 C7 C8 119.8(6) . . ?
C9 C8 C7 118.9(6) . . ?
C8 C9 C10 118.6(6) . . ?
N2 C10 O2 120.0(6) . . ?
N2 C10 C9 123.6(6) . . ?
O2 C10 C9 116.4(6) . . ?
O2 C11 C12 111.3(5) . . ?
N3 C12 C11 110.2(5) . . ?
N3 C13 C14 110.4(5) . . ?
O1 C14 N4 122.3(6) . . ?
O1 C14 C13 119.3(5) . . ?
N4 C14 C13 118.4(6) . . ?
O7 Cl2 O10 108.9(4) . . ?
O7 Cl2 O9 110.0(4) . . ?
O10 Cl2 O9 109.1(4) . . ?
O7 Cl2 O8 109.0(4) . . ?
O10 Cl2 O8 111.2(4) . . ?
O9 Cl2 O8 108.7(3) . . ?
N5 C16 C15 177.3(10) . . ?

loop_
_geom_bond_atom_site_label_1
_geom_bond_atom_site_label_2
_geom_bond_distance
_geom_bond_site_symmetry_2
_geom_bond_publ_flag
Cu1 O1 1.963(4) . ?
Cu1 N1 1.966(5) . ?
Cu1 N3 1.994(5) . ?
Cu1 N2 2.033(5) . ?
Cu1 O3 2.402(5) . ?
Cl1 O5 1.398(6) . ?
Cl1 O4 1.399(5) . ?
Cl1 O6 1.417(5) . ?
Cl1 O3 1.438(5) . ?
O1 C14 1.253(7) . ?
O2 C10 1.361(7) . ?
O2 C11 1.447(8) . ?
N1 C1 1.329(8) . ?
N1 C5 1.335(8) . ?
N2 C10 1.328(8) . ?
N2 C6 1.374(7) . ?
N3 C12 1.482(8) . ?
N3 C13 1.488(8) . ?
N4 C14 1.299(8) . ?
C1 C2 1.373(9) . ?
C2 C3 1.366(10) . ?
C3 C4 1.375(9) . ?
C4 C5 1.381(9) . ?
C5 C6 1.476(9) . ?
C6 C7 1.363(9) . ?
C7 C8 1.388(10) . ?
C8 C9 1.365(9) . ?
C9 C10 1.381(9) . ?
C11 C12 1.499(8) . ?
C13 C14 1.496(9) . ?
Cl2 O7 1.425(5) . ?
Cl2 O10 1.426(5) . ?
Cl2 O9 1.427(5) . ?
Cl2 O8 1.430(5) . ?
N5 C16 1.154(13) . ?
C15 C16 1.445(13) . ?
